data_7012242
loop_
_publ_author_name
'Tulloch, Arran A. D.'
'Winston, Scott'
'Danopoulos, Andreas A.'
'Eastham, Graham'
'Hursthouse, Michael B.'

_publ_section_title
;
 Functionalised and chelate heterocyclic carbene complexes of
 palladium; synthesis and structural studiesElectronic supplementary
 information (ESI) available: crystallographic data and ORTEP plots for
 complexes 4, 7, 8 and 13. See
 http://www.rsc.org/suppdata/dt/b2/b209231j/
;
_journal_issue 4
_journal_name_full 'Dalton Transactions'
_journal_page_first 699
_journal_paper_doi 10.1039/b209231j
_journal_year 2003
_chemical_formula_moiety 'C28 H33 N3 O3 Pd S'
_chemical_formula_sum 'C28 H33 N3 O3 Pd S'
_chemical_formula_weight 598.03
_chemical_name_common 00SKL043
_chemical_name_systematic
;
?
;
_space_group_IT_number 14
_symmetry_cell_setting monoclinic
_symmetry_space_group_name_Hall '-P 2ybc'
_symmetry_space_group_name_H-M 'P 1 21/c 1'
_atom_sites_solution_hydrogens geom
_atom_sites_solution_primary direct
_atom_sites_solution_secondary difmap
_audit_creation_method SHELXL-97
_cell_angle_alpha 90.00
_cell_angle_beta 110.0420(10)
_cell_angle_gamma 90.00
_cell_formula_units_Z 4
_cell_length_a 15.0071(2)
_cell_length_b 11.7722(2)
_cell_length_c 16.2981(2)
_cell_measurement_reflns_used 19202
_cell_measurement_temperature 150(2)
_cell_measurement_theta_max 27.48
_cell_measurement_theta_min 1.00
_cell_volume 2704.96(7)
_computing_cell_refinement 'Scalepack (Otwinowski & Minor 1997)'
_computing_data_collection 'Collect (Nonius BV, 1997-2000)'
_computing_data_reduction 'Denzo a. Scalepack (Otwinowski & Minor 1997)'
_computing_molecular_graphics 'ORTEP-3 (Farrugia, 1997)'
_computing_publication_material 'PLATON (Spek, 1990)'
_computing_structure_refinement 'SHELXL-97 (Sheldrick, 1997)'
_computing_structure_solution 'SHELXS-97 (Sheldrick)'
_diffrn_ambient_temperature 150(2)
_diffrn_measured_fraction_theta_full 0.995
_diffrn_measured_fraction_theta_max 0.995
_diffrn_measurement_device_type 'Nonius Kappa CCD area detector'
_diffrn_measurement_method 'Phi and Omega scans to fill ewald sphere'
_diffrn_radiation_monochromator graphite
_diffrn_radiation_source 'Nonius FR591 rotating anode'
_diffrn_radiation_type MoK\a
_diffrn_radiation_wavelength 0.71073
_diffrn_reflns_av_R_equivalents 0.0553
_diffrn_reflns_av_sigmaI/netI 0.0689
_diffrn_reflns_limit_h_max 18
_diffrn_reflns_limit_h_min -19
_diffrn_reflns_limit_k_max 15
_diffrn_reflns_limit_k_min -14
_diffrn_reflns_limit_l_max 21
_diffrn_reflns_limit_l_min -19
_diffrn_reflns_number 23212
_diffrn_reflns_theta_full 27.49
_diffrn_reflns_theta_max 27.49
_diffrn_reflns_theta_min 2.18
_exptl_absorpt_coefficient_mu 0.797
_exptl_absorpt_correction_T_max 0.978
_exptl_absorpt_correction_T_min 0.906
_exptl_absorpt_correction_type multi-scan
_exptl_absorpt_process_details Sortav
_exptl_crystal_colour Clear
_exptl_crystal_density_diffrn 1.469
_exptl_crystal_density_method 'not measured'
_exptl_crystal_description Block
_exptl_crystal_F_000 1232
_exptl_crystal_size_max 0.20
_exptl_crystal_size_mid 0.20
_exptl_crystal_size_min 0.04
_refine_diff_density_max 0.725
_refine_diff_density_min -0.704
_refine_diff_density_rms 0.094
_refine_ls_extinction_method none
_refine_ls_goodness_of_fit_ref 1.017
_refine_ls_hydrogen_treatment mixed
_refine_ls_matrix_type full
_refine_ls_number_parameters 331
_refine_ls_number_reflns 6175
_refine_ls_number_restraints 0
_refine_ls_restrained_S_all 1.017
_refine_ls_R_factor_all 0.0702
_refine_ls_R_factor_gt 0.0410
_refine_ls_shift/su_max 0.011
_refine_ls_shift/su_mean 0.000
_refine_ls_structure_factor_coef Fsqd
_refine_ls_weighting_details 'calc w=1/[\s^2^(Fo^2^)+(0.0494P)^2^+0.0000P] where P=(Fo^2^+2Fc^2^)/3'
_refine_ls_weighting_scheme calc
_refine_ls_wR_factor_gt 0.0914
_refine_ls_wR_factor_ref 0.1010
_reflns_number_gt 4421
_reflns_number_total 6175
_reflns_threshold_expression >2sigma(I)
_cod_data_source_file b209231j.txt
_cod_data_source_block Compound5b
_cod_depositor_comments
;
The following automatic conversions were performed:
'_symmetry_cell_setting' value 'Monoclinic' changed to 'monoclinic'
according to '/home/saulius/struct/CIF-dictionaries/cif_core.dic'
dictionary named 'cif_core.dic' version 2.4.1 from
2010-06-29.

'_exptl_absorpt_correction_type' value 'Multi-scan' changed
to 'multi-scan' according to
'/home/saulius/struct/CIF-dictionaries/cif_core.dic' dictionary named
'cif_core.dic' version 2.4.1 from 2010-06-29.

Automatic conversion script
Id: cif_fix_enum 1527 2010-12-29 10:47:43Z saulius 
;
_cod_original_sg_symbol_H-M P2(1)/c
_cod_database_code 7012242

loop_
_symmetry_equiv_pos_as_xyz
'x, y, z'
'-x, y+1/2, -z+1/2'
'-x, -y, -z'
'x, -y-1/2, z-1/2'

loop_
_atom_site_label
_atom_site_type_symbol
_atom_site_fract_x
_atom_site_fract_y
_atom_site_fract_z
_atom_site_U_iso_or_equiv
_atom_site_adp_type
_atom_site_occupancy
_atom_site_symmetry_multiplicity
_atom_site_calc_flag
_atom_site_refinement_flags
_atom_site_disorder_assembly
_atom_site_disorder_group
C1 C 0.19638(19) 0.1615(2) 0.05482(18) 0.0239(6) Uani 1 1 d . . .
C2 C 0.1119(2) -0.1592(2) 0.0355(2) 0.0281(7) Uani 1 1 d . . .
H2 H 0.1361 -0.2042 0.0868 0.034 Uiso 1 1 calc R . .
C3 C 0.0560(2) -0.2099(3) -0.0408(2) 0.0316(7) Uani 1 1 d . . .
H3 H 0.0433 -0.2891 -0.0427 0.038 Uiso 1 1 calc R . .
C4 C 0.0184(2) -0.1437(3) -0.1149(2) 0.0298(7) Uani 1 1 d . . .
H4 H -0.0222 -0.1766 -0.1677 0.036 Uiso 1 1 calc R . .
C5 C 0.0402(2) -0.0297(2) -0.11170(19) 0.0257(7) Uani 1 1 d . . .
H5 H 0.0158 0.0174 -0.1617 0.031 Uiso 1 1 calc R . .
C6 C 0.0987(2) 0.0133(2) -0.03350(19) 0.0235(6) Uani 1 1 d . . .
C7 C 0.1039(2) 0.2148(2) -0.08264(19) 0.0264(7) Uani 1 1 d . . .
H7 H 0.0581 0.2117 -0.1398 0.032 Uiso 1 1 calc R . .
C8 C 0.15636(19) 0.3040(3) -0.04388(18) 0.0259(7) Uani 1 1 d . . .
H8 H 0.1551 0.3770 -0.0690 0.031 Uiso 1 1 calc R . .
C9 C 0.2815(2) 0.3454(2) 0.09923(18) 0.0250(6) Uani 1 1 d . . .
C10 C 0.2520(2) 0.4167(3) 0.15283(19) 0.0295(7) Uani 1 1 d . . .
C11 C 0.3210(2) 0.4848(3) 0.2113(2) 0.0412(8) Uani 1 1 d . . .
H11 H 0.3037 0.5350 0.2490 0.049 Uiso 1 1 calc R . .
C12 C 0.4136(3) 0.4799(3) 0.2151(2) 0.0439(9) Uani 1 1 d . . .
H12 H 0.4602 0.5250 0.2565 0.053 Uiso 1 1 calc R . .
C13 C 0.4398(2) 0.4103(3) 0.1596(2) 0.0402(8) Uani 1 1 d . . .
H13 H 0.5039 0.4100 0.1619 0.048 Uiso 1 1 calc R . .
C14 C 0.3749(2) 0.3413(3) 0.1007(2) 0.0356(8) Uani 1 1 d . . .
C15 C 0.4035(2) 0.2665(3) 0.0370(3) 0.0670(13) Uani 1 1 d . . .
H15 H 0.3458 0.2254 -0.0010 0.080 Uiso 1 1 calc R . .
C16 C 0.4754(4) 0.1806(4) 0.0847(4) 0.133(3) Uani 1 1 d . . .
H16A H 0.5305 0.2191 0.1259 0.199 Uiso 1 1 calc R . .
H16B H 0.4953 0.1369 0.0428 0.199 Uiso 1 1 calc R . .
H16C H 0.4476 0.1292 0.1167 0.199 Uiso 1 1 calc R . .
C17 C 0.4419(4) 0.3359(5) -0.0204(3) 0.115(2) Uani 1 1 d . . .
H17A H 0.5076 0.3575 0.0122 0.172 Uiso 1 1 calc R . .
H17B H 0.4033 0.4045 -0.0393 0.172 Uiso 1 1 calc R . .
H17C H 0.4400 0.2911 -0.0717 0.172 Uiso 1 1 calc R . .
C18 C 0.1489(2) 0.4228(3) 0.1475(2) 0.0386(8) Uani 1 1 d . . .
H18 H 0.1129 0.3641 0.1045 0.046 Uiso 1 1 calc R . .
C19 C 0.1060(3) 0.5378(3) 0.1140(3) 0.0644(12) Uani 1 1 d . . .
H19A H 0.1396 0.5971 0.1552 0.097 Uiso 1 1 calc R . .
H19B H 0.0389 0.5382 0.1082 0.097 Uiso 1 1 calc R . .
H19C H 0.1119 0.5524 0.0568 0.097 Uiso 1 1 calc R . .
C20 C 0.1385(3) 0.3952(3) 0.2344(3) 0.0576(11) Uani 1 1 d . . .
H20A H 0.1681 0.3216 0.2552 0.086 Uiso 1 1 calc R . .
H20B H 0.0710 0.3920 0.2274 0.086 Uiso 1 1 calc R . .
H20C H 0.1697 0.4543 0.2769 0.086 Uiso 1 1 calc R . .
C21 C 0.3161(2) 0.1408(3) 0.2440(2) 0.0419(8) Uani 1 1 d . . .
H21A H 0.3393 0.2051 0.2188 0.063 Uiso 1 1 calc R . .
H21B H 0.3698 0.0932 0.2775 0.063 Uiso 1 1 calc R . .
H21C H 0.2835 0.1692 0.2827 0.063 Uiso 1 1 calc R . .
C22 C 0.23616(19) -0.1792(2) 0.37890(18) 0.0240(6) Uani 1 1 d . . .
C23 C 0.2452(2) -0.2958(3) 0.3782(2) 0.0347(8) Uani 1 1 d . . .
H23 H 0.2158 -0.3371 0.3258 0.042 Uiso 1 1 calc R . .
C24 C 0.2969(2) -0.3526(3) 0.4538(2) 0.0408(8) Uani 1 1 d . . .
H24 H 0.3032 -0.4328 0.4524 0.049 Uiso 1 1 calc R . .
C25 C 0.3393(2) -0.2957(3) 0.5308(2) 0.0392(8) Uani 1 1 d . . .
C26 C 0.3279(2) -0.1806(3) 0.5308(2) 0.0512(10) Uani 1 1 d . . .
H26 H 0.3555 -0.1400 0.5839 0.061 Uiso 1 1 calc R . .
C27 C 0.2780(2) -0.1215(3) 0.4567(2) 0.0420(8) Uani 1 1 d . . .
H27 H 0.2722 -0.0413 0.4587 0.050 Uiso 1 1 calc R . .
C28 C 0.3967(3) -0.3568(4) 0.6137(2) 0.0646(12) Uani 1 1 d . . .
H28A H 0.3607 -0.3591 0.6538 0.097 Uiso 1 1 calc R . .
H28B H 0.4566 -0.3164 0.6415 0.097 Uiso 1 1 calc R . .
H28C H 0.4099 -0.4345 0.5995 0.097 Uiso 1 1 calc R . .
N1 N 0.13343(17) -0.04765(19) 0.03984(16) 0.0239(5) Uani 1 1 d . . .
N2 N 0.13012(15) 0.12749(19) -0.02203(14) 0.0218(5) Uani 1 1 d . . .
N3 N 0.21302(16) 0.27139(19) 0.03930(15) 0.0241(5) Uani 1 1 d . . .
O1 O 0.13751(16) -0.00182(19) 0.31046(14) 0.0417(6) Uani 1 1 d . . .
O2 O 0.09660(14) -0.18164(18) 0.23348(14) 0.0365(5) Uani 1 1 d . . .
O3 O 0.24055(14) -0.08458(17) 0.23942(13) 0.0324(5) Uani 1 1 d . . .
Pd1 Pd 0.225150(15) 0.048222(19) 0.147467(14) 0.02551(10) Uani 1 1 d . . .
S1 S 0.17078(5) -0.10556(6) 0.28352(5) 0.02799(19) Uani 1 1 d . . .

loop_
_atom_site_aniso_label
_atom_site_aniso_U_11
_atom_site_aniso_U_22
_atom_site_aniso_U_33
_atom_site_aniso_U_23
_atom_site_aniso_U_13
_atom_site_aniso_U_12
C1 0.0230(15) 0.0255(16) 0.0244(16) -0.0012(13) 0.0097(13) 0.0023(13)
C2 0.0301(16) 0.0261(17) 0.0307(18) 0.0019(14) 0.0137(15) 0.0024(13)
C3 0.0337(17) 0.0256(17) 0.0376(19) -0.0011(15) 0.0148(16) -0.0032(14)
C4 0.0286(16) 0.0312(18) 0.0297(17) -0.0055(14) 0.0102(14) -0.0013(14)
C5 0.0245(15) 0.0302(18) 0.0227(16) 0.0014(13) 0.0083(14) 0.0036(13)
C6 0.0247(15) 0.0247(16) 0.0234(16) -0.0004(13) 0.0111(14) 0.0031(13)
C7 0.0293(16) 0.0297(17) 0.0209(15) 0.0043(13) 0.0095(14) 0.0055(14)
C8 0.0299(16) 0.0246(16) 0.0248(16) 0.0050(13) 0.0116(14) 0.0048(14)
C9 0.0272(15) 0.0233(16) 0.0225(16) 0.0049(13) 0.0058(14) -0.0005(13)
C10 0.0337(17) 0.0303(17) 0.0242(17) 0.0021(13) 0.0094(15) -0.0017(14)
C11 0.051(2) 0.043(2) 0.0278(19) -0.0079(16) 0.0104(17) -0.0047(18)
C12 0.045(2) 0.044(2) 0.032(2) 0.0005(17) -0.0003(17) -0.0147(17)
C13 0.0255(17) 0.044(2) 0.046(2) 0.0073(18) 0.0055(17) -0.0038(16)
C14 0.0290(17) 0.036(2) 0.042(2) 0.0011(16) 0.0133(16) 0.0016(15)
C15 0.0292(19) 0.062(3) 0.117(4) -0.036(3) 0.034(2) -0.0093(19)
C16 0.213(7) 0.085(4) 0.171(6) 0.074(4) 0.157(6) 0.086(4)
C17 0.163(5) 0.143(5) 0.056(3) 0.033(3) 0.059(4) 0.097(4)
C18 0.041(2) 0.043(2) 0.037(2) -0.0125(16) 0.0195(17) -0.0060(16)
C19 0.052(3) 0.068(3) 0.073(3) 0.015(2) 0.021(2) 0.017(2)
C20 0.068(3) 0.059(3) 0.061(3) -0.006(2) 0.041(2) -0.001(2)
C21 0.049(2) 0.0351(19) 0.0309(19) 0.0067(15) 0.0000(17) -0.0025(16)
C22 0.0217(14) 0.0286(17) 0.0230(15) 0.0017(13) 0.0094(13) 0.0017(13)
C23 0.0367(18) 0.0304(18) 0.0364(19) 0.0010(15) 0.0118(16) 0.0018(15)
C24 0.0340(18) 0.0316(19) 0.055(2) 0.0148(18) 0.0126(18) 0.0021(15)
C25 0.0266(17) 0.056(2) 0.035(2) 0.0178(18) 0.0113(16) 0.0037(17)
C26 0.051(2) 0.066(3) 0.0246(19) -0.0056(18) -0.0023(17) 0.000(2)
C27 0.049(2) 0.0319(19) 0.034(2) -0.0030(16) 0.0005(17) 0.0044(16)
C28 0.047(2) 0.088(3) 0.049(2) 0.040(2) 0.004(2) -0.002(2)
N1 0.0262(13) 0.0227(14) 0.0246(14) 0.0013(11) 0.0109(12) 0.0027(11)
N2 0.0237(12) 0.0217(13) 0.0196(12) 0.0018(10) 0.0070(11) 0.0016(10)
N3 0.0275(13) 0.0224(14) 0.0235(13) 0.0036(11) 0.0103(11) 0.0021(11)
O1 0.0489(14) 0.0370(13) 0.0370(14) 0.0034(11) 0.0120(12) 0.0194(12)
O2 0.0325(12) 0.0418(14) 0.0277(12) 0.0015(10) 0.0006(10) -0.0052(10)
O3 0.0373(12) 0.0320(12) 0.0303(12) 0.0108(10) 0.0148(11) 0.0056(10)
Pd1 0.02911(15) 0.02437(16) 0.02182(14) 0.00346(10) 0.00713(11) 0.00150(10)
S1 0.0293(4) 0.0295(5) 0.0233(4) 0.0031(3) 0.0067(3) 0.0044(3)

loop_
_atom_type_symbol
_atom_type_description
_atom_type_scat_dispersion_real
_atom_type_scat_dispersion_imag
_atom_type_scat_source
C C 0.0033 0.0016 'International Tables Vol C Tables 4.2.6.8 and 6.1.1.4'
H H 0.0000 0.0000 'International Tables Vol C Tables 4.2.6.8 and 6.1.1.4'
N N 0.0061 0.0033 'International Tables Vol C Tables 4.2.6.8 and 6.1.1.4'
O O 0.0106 0.0060 'International Tables Vol C Tables 4.2.6.8 and 6.1.1.4'
Pd Pd -0.9988 1.0072 'International Tables Vol C Tables 4.2.6.8 and 6.1.1.4'
S S 0.1246 0.1234 'International Tables Vol C Tables 4.2.6.8 and 6.1.1.4'

loop_
_geom_angle_atom_site_label_1
_geom_angle_atom_site_label_2
_geom_angle_atom_site_label_3
_geom_angle
_geom_angle_site_symmetry_1
_geom_angle_site_symmetry_3
_geom_angle_publ_flag
N3 C1 N2 103.4(2) . . ?
N3 C1 Pd1 142.2(2) . . ?
N2 C1 Pd1 114.10(19) . . ?
N1 C2 C3 122.1(3) . . ?
N1 C2 H2 119.0 . . ?
C3 C2 H2 119.0 . . ?
C4 C3 C2 118.9(3) . . ?
C4 C3 H3 120.5 . . ?
C2 C3 H3 120.5 . . ?
C3 C4 C5 119.6(3) . . ?
C3 C4 H4 120.2 . . ?
C5 C4 H4 120.2 . . ?
C6 C5 C4 117.5(3) . . ?
C6 C5 H5 121.2 . . ?
C4 C5 H5 121.2 . . ?
N1 C6 C5 124.2(3) . . ?
N1 C6 N2 112.4(2) . . ?
C5 C6 N2 123.4(3) . . ?
C8 C7 N2 105.6(3) . . ?
C8 C7 H7 127.2 . . ?
N2 C7 H7 127.2 . . ?
C7 C8 N3 108.1(3) . . ?
C7 C8 H8 126.0 . . ?
N3 C8 H8 126.0 . . ?
C10 C9 C14 123.0(3) . . ?
C10 C9 N3 119.0(2) . . ?
C14 C9 N3 118.0(3) . . ?
C9 C10 C11 117.1(3) . . ?
C9 C10 C18 121.9(3) . . ?
C11 C10 C18 120.9(3) . . ?
C12 C11 C10 120.6(3) . . ?
C12 C11 H11 119.7 . . ?
C10 C11 H11 119.7 . . ?
C13 C12 C11 120.6(3) . . ?
C13 C12 H12 119.7 . . ?
C11 C12 H12 119.7 . . ?
C12 C13 C14 121.2(3) . . ?
C12 C13 H13 119.4 . . ?
C14 C13 H13 119.4 . . ?
C13 C14 C9 117.3(3) . . ?
C13 C14 C15 121.2(3) . . ?
C9 C14 C15 121.5(3) . . ?
C16 C15 C17 109.3(3) . . ?
C16 C15 C14 111.0(4) . . ?
C17 C15 C14 111.6(3) . . ?
C16 C15 H15 108.3 . . ?
C17 C15 H15 108.3 . . ?
C14 C15 H15 108.3 . . ?
C15 C16 H16A 109.5 . . ?
C15 C16 H16B 109.5 . . ?
H16A C16 H16B 109.5 . . ?
C15 C16 H16C 109.5 . . ?
H16A C16 H16C 109.5 . . ?
H16B C16 H16C 109.5 . . ?
C15 C17 H17A 109.5 . . ?
C15 C17 H17B 109.5 . . ?
H17A C17 H17B 109.5 . . ?
C15 C17 H17C 109.5 . . ?
H17A C17 H17C 109.5 . . ?
H17B C17 H17C 109.5 . . ?
C20 C18 C19 111.2(3) . . ?
C20 C18 C10 111.5(3) . . ?
C19 C18 C10 111.1(3) . . ?
C20 C18 H18 107.6 . . ?
C19 C18 H18 107.6 . . ?
C10 C18 H18 107.6 . . ?
C18 C19 H19A 109.5 . . ?
C18 C19 H19B 109.5 . . ?
H19A C19 H19B 109.5 . . ?
C18 C19 H19C 109.5 . . ?
H19A C19 H19C 109.5 . . ?
H19B C19 H19C 109.5 . . ?
C18 C20 H20A 109.5 . . ?
C18 C20 H20B 109.5 . . ?
H20A C20 H20B 109.5 . . ?
C18 C20 H20C 109.5 . . ?
H20A C20 H20C 109.5 . . ?
H20B C20 H20C 109.5 . . ?
Pd1 C21 H21A 109.5 . . ?
Pd1 C21 H21B 109.5 . . ?
H21A C21 H21B 109.5 . . ?
Pd1 C21 H21C 109.5 . . ?
H21A C21 H21C 109.5 . . ?
H21B C21 H21C 109.5 . . ?
C27 C22 C23 118.7(3) . . ?
C27 C22 S1 120.6(2) . . ?
C23 C22 S1 120.7(2) . . ?
C24 C23 C22 120.0(3) . . ?
C24 C23 H23 120.0 . . ?
C22 C23 H23 120.0 . . ?
C25 C24 C23 121.5(3) . . ?
C25 C24 H24 119.3 . . ?
C23 C24 H24 119.3 . . ?
C26 C25 C24 117.8(3) . . ?
C26 C25 C28 120.3(4) . . ?
C24 C25 C28 121.9(4) . . ?
C25 C26 C27 122.2(3) . . ?
C25 C26 H26 118.9 . . ?
C27 C26 H26 118.9 . . ?
C22 C27 C26 119.8(3) . . ?
C22 C27 H27 120.1 . . ?
C26 C27 H27 120.1 . . ?
C25 C28 H28A 109.5 . . ?
C25 C28 H28B 109.5 . . ?
H28A C28 H28B 109.5 . . ?
C25 C28 H28C 109.5 . . ?
H28A C28 H28C 109.5 . . ?
H28B C28 H28C 109.5 . . ?
C6 N1 C2 117.5(3) . . ?
C6 N1 Pd1 113.19(18) . . ?
C2 N1 Pd1 129.1(2) . . ?
C1 N2 C7 112.1(2) . . ?
C1 N2 C6 120.3(2) . . ?
C7 N2 C6 127.6(2) . . ?
C1 N3 C8 110.8(2) . . ?
C1 N3 C9 125.7(2) . . ?
C8 N3 C9 123.5(2) . . ?
S1 O3 Pd1 122.81(12) . . ?
C1 Pd1 C21 98.39(13) . . ?
C1 Pd1 O3 173.02(10) . . ?
C21 Pd1 O3 88.06(11) . . ?
C1 Pd1 N1 79.43(10) . . ?
C21 Pd1 N1 176.49(11) . . ?
O3 Pd1 N1 94.24(9) . . ?
O2 S1 O1 114.62(13) . . ?
O2 S1 O3 111.48(13) . . ?
O1 S1 O3 112.49(13) . . ?
O2 S1 C22 106.41(13) . . ?
O1 S1 C22 107.15(13) . . ?
O3 S1 C22 103.80(12) . . ?

loop_
_geom_bond_atom_site_label_1
_geom_bond_atom_site_label_2
_geom_bond_distance
_geom_bond_site_symmetry_2
_geom_bond_publ_flag
C1 N3 1.358(3) . ?
C1 N2 1.365(3) . ?
C1 Pd1 1.949(3) . ?
C2 N1 1.349(3) . ?
C2 C3 1.376(4) . ?
C2 H2 0.9500 . ?
C3 C4 1.385(4) . ?
C3 H3 0.9500 . ?
C4 C5 1.378(4) . ?
C4 H4 0.9500 . ?
C5 C6 1.372(4) . ?
C5 H5 0.9500 . ?
C6 N1 1.337(4) . ?
C6 N2 1.416(4) . ?
C7 C8 1.334(4) . ?
C7 N2 1.386(3) . ?
C7 H7 0.9500 . ?
C8 N3 1.385(3) . ?
C8 H8 0.9500 . ?
C9 C10 1.388(4) . ?
C9 C14 1.394(4) . ?
C9 N3 1.443(4) . ?
C10 C11 1.395(4) . ?
C10 C18 1.521(4) . ?
C11 C12 1.371(5) . ?
C11 H11 0.9500 . ?
C12 C13 1.373(5) . ?
C12 H12 0.9500 . ?
C13 C14 1.375(4) . ?
C13 H13 0.9500 . ?
C14 C15 1.531(5) . ?
C15 C16 1.488(6) . ?
C15 C17 1.499(6) . ?
C15 H15 1.0000 . ?
C16 H16A 0.9800 . ?
C16 H16B 0.9800 . ?
C16 H16C 0.9800 . ?
C17 H17A 0.9800 . ?
C17 H17B 0.9800 . ?
C17 H17C 0.9800 . ?
C18 C20 1.512(5) . ?
C18 C19 1.519(5) . ?
C18 H18 1.0000 . ?
C19 H19A 0.9800 . ?
C19 H19B 0.9800 . ?
C19 H19C 0.9800 . ?
C20 H20A 0.9800 . ?
C20 H20B 0.9800 . ?
C20 H20C 0.9800 . ?
C21 Pd1 2.014(3) . ?
C21 H21A 0.9800 . ?
C21 H21B 0.9800 . ?
C21 H21C 0.9800 . ?
C22 C27 1.385(4) . ?
C22 C23 1.380(4) . ?
C22 S1 1.757(3) . ?
C23 C24 1.382(4) . ?
C23 H23 0.9500 . ?
C24 C25 1.372(5) . ?
C24 H24 0.9500 . ?
C25 C26 1.366(5) . ?
C25 C28 1.512(4) . ?
C26 C27 1.372(4) . ?
C26 H26 0.9500 . ?
C27 H27 0.9500 . ?
C28 H28A 0.9800 . ?
C28 H28B 0.9800 . ?
C28 H28C 0.9800 . ?
N1 Pd1 2.143(2) . ?
O1 S1 1.444(2) . ?
O2 S1 1.444(2) . ?
O3 S1 1.480(2) . ?
O3 Pd1 2.1228(19) . ?

loop_
_geom_torsion_atom_site_label_1
_geom_torsion_atom_site_label_2
_geom_torsion_atom_site_label_3
_geom_torsion_atom_site_label_4
_geom_torsion
_geom_torsion_site_symmetry_1
_geom_torsion_site_symmetry_2
_geom_torsion_site_symmetry_3
_geom_torsion_site_symmetry_4
_geom_torsion_publ_flag
N1 C2 C3 C4 -1.9(4) . . . . ?
C2 C3 C4 C5 2.2(4) . . . . ?
C3 C4 C5 C6 -0.5(4) . . . . ?
C4 C5 C6 N1 -1.8(4) . . . . ?
C4 C5 C6 N2 177.1(2) . . . . ?
N2 C7 C8 N3 -0.5(3) . . . . ?
C14 C9 C10 C11 -1.2(5) . . . . ?
N3 C9 C10 C11 178.4(3) . . . . ?
C14 C9 C10 C18 177.7(3) . . . . ?
N3 C9 C10 C18 -2.7(4) . . . . ?
C9 C10 C11 C12 -0.3(5) . . . . ?
C18 C10 C11 C12 -179.2(3) . . . . ?
C10 C11 C12 C13 1.9(5) . . . . ?
C11 C12 C13 C14 -2.0(5) . . . . ?
C12 C13 C14 C9 0.5(5) . . . . ?
C12 C13 C14 C15 178.1(3) . . . . ?
C10 C9 C14 C13 1.1(5) . . . . ?
N3 C9 C14 C13 -178.5(3) . . . . ?
C10 C9 C14 C15 -176.4(3) . . . . ?
N3 C9 C14 C15 3.9(5) . . . . ?
C13 C14 C15 C16 63.1(5) . . . . ?
C9 C14 C15 C16 -119.4(4) . . . . ?
C13 C14 C15 C17 -59.1(5) . . . . ?
C9 C14 C15 C17 118.4(4) . . . . ?
C9 C10 C18 C20 122.4(3) . . . . ?
C11 C10 C18 C20 -58.7(4) . . . . ?
C9 C10 C18 C19 -113.0(4) . . . . ?
C11 C10 C18 C19 65.9(4) . . . . ?
C27 C22 C23 C24 -1.3(4) . . . . ?
S1 C22 C23 C24 180.0(2) . . . . ?
C22 C23 C24 C25 0.7(5) . . . . ?
C23 C24 C25 C26 0.7(5) . . . . ?
C23 C24 C25 C28 -179.5(3) . . . . ?
C24 C25 C26 C27 -1.5(5) . . . . ?
C28 C25 C26 C27 178.6(3) . . . . ?
C23 C22 C27 C26 0.5(5) . . . . ?
S1 C22 C27 C26 179.2(3) . . . . ?
C25 C26 C27 C22 0.9(5) . . . . ?
C5 C6 N1 C2 2.2(4) . . . . ?
N2 C6 N1 C2 -176.8(2) . . . . ?
C5 C6 N1 Pd1 178.3(2) . . . . ?
N2 C6 N1 Pd1 -0.7(3) . . . . ?
C3 C2 N1 C6 -0.3(4) . . . . ?
C3 C2 N1 Pd1 -175.69(19) . . . . ?
N3 C1 N2 C7 -2.0(3) . . . . ?
Pd1 C1 N2 C7 173.05(16) . . . . ?
N3 C1 N2 C6 175.9(2) . . . . ?
Pd1 C1 N2 C6 -9.1(3) . . . . ?
C8 C7 N2 C1 1.6(3) . . . . ?
C8 C7 N2 C6 -176.1(2) . . . . ?
N1 C6 N2 C1 6.3(3) . . . . ?
C5 C6 N2 C1 -172.7(2) . . . . ?
N1 C6 N2 C7 -176.2(2) . . . . ?
C5 C6 N2 C7 4.8(4) . . . . ?
N2 C1 N3 C8 1.7(3) . . . . ?
Pd1 C1 N3 C8 -170.9(2) . . . . ?
N2 C1 N3 C9 -177.0(2) . . . . ?
Pd1 C1 N3 C9 10.4(5) . . . . ?
C7 C8 N3 C1 -0.8(3) . . . . ?
C7 C8 N3 C9 177.9(2) . . . . ?
C10 C9 N3 C1 -94.6(3) . . . . ?
C14 C9 N3 C1 85.0(3) . . . . ?
C10 C9 N3 C8 86.9(3) . . . . ?
C14 C9 N3 C8 -93.5(3) . . . . ?
N3 C1 Pd1 C21 -4.5(3) . . . . ?
N2 C1 Pd1 C21 -176.66(19) . . . . ?
N3 C1 Pd1 O3 153.0(6) . . . . ?
N2 C1 Pd1 O3 -19.2(9) . . . . ?
N3 C1 Pd1 N1 178.3(3) . . . . ?
N2 C1 Pd1 N1 6.14(18) . . . . ?
S1 O3 Pd1 C1 -58.7(8) . . . . ?
S1 O3 Pd1 C21 99.05(17) . . . . ?
S1 O3 Pd1 N1 -83.60(15) . . . . ?
C6 N1 Pd1 C1 -3.00(18) . . . . ?
C2 N1 Pd1 C1 172.6(2) . . . . ?
C6 N1 Pd1 C21 -55.0(19) . . . . ?
C2 N1 Pd1 C21 120.5(18) . . . . ?
C6 N1 Pd1 O3 174.01(18) . . . . ?
C2 N1 Pd1 O3 -10.4(2) . . . . ?
Pd1 O3 S1 O2 88.78(16) . . . . ?
Pd1 O3 S1 O1 -41.58(19) . . . . ?
Pd1 O3 S1 C22 -157.07(14) . . . . ?
C27 C22 S1 O2 -147.7(2) . . . . ?
C23 C22 S1 O2 31.0(3) . . . . ?
C27 C22 S1 O1 -24.6(3) . . . . ?
C23 C22 S1 O1 154.0(2) . . . . ?
C27 C22 S1 O3 94.6(3) . . . . ?
C23 C22 S1 O3 -86.8(2) . . . . ?
